data_7102119
loop_
_publ_author_name
'Feng, Yuhua'
'Guo, Yang'
'OuYang, Yan'
'Liu, Zhanquan'
'Liao, Daizheng'
'Cheng, Peng'
'Yan, Shiping'
'Jiang, Zonghui'

_publ_section_title
;
 2D warp-and-woof interwoven networks constructed by helical chains
 with different chirality.
;
_journal_issue 35
_journal_name_full 'Chemical communications (Cambridge, England)'
_journal_page_first 3643
_journal_page_last 3645
_journal_paper_doi 10.1039/b707356a
_journal_year 2007
_chemical_formula_sum 'C28 H36 Ag2 Mn2 N8 O4'
_chemical_formula_weight 874.27
_chemical_name_systematic
;
?
;
_space_group_IT_number 15
_symmetry_cell_setting monoclinic
_symmetry_space_group_name_Hall '-C 2yc'
_symmetry_space_group_name_H-M 'C 1 2/c 1'
_atom_sites_solution_hydrogens geom
_atom_sites_solution_primary direct
_atom_sites_solution_secondary difmap
_audit_creation_method SHELXL-97
_cell_angle_alpha 90.00
_cell_angle_beta 105.690(3)
_cell_angle_gamma 90.00
_cell_formula_units_Z 8
_cell_length_a 20.388(4)
_cell_length_b 20.161(4)
_cell_length_c 17.384(3)
_cell_measurement_reflns_used 3578
_cell_measurement_temperature 294(2)
_cell_measurement_theta_max 22.86
_cell_measurement_theta_min 2.36
_cell_volume 6880(2)
_computing_cell_refinement 'Bruker SMART'
_computing_data_collection 'Bruker SMART'
_computing_data_reduction 'Bruker SAINT'
_computing_molecular_graphics 'Bruker SHELXTL'
_computing_publication_material 'Bruker SHELXTL'
_computing_structure_refinement 'SHELXL-97 (Sheldrick, 1997)'
_computing_structure_solution 'SHELXS-97 (Sheldrick, 1990)'
_diffrn_ambient_temperature 294(2)
_diffrn_measured_fraction_theta_full 0.997
_diffrn_measured_fraction_theta_max 0.997
_diffrn_measurement_device_type 'CCD area detector'
_diffrn_measurement_method 'phi and omega scans'
_diffrn_radiation_monochromator graphite
_diffrn_radiation_source 'fine-focus sealed tube'
_diffrn_radiation_type MoK\a
_diffrn_radiation_wavelength 0.71073
_diffrn_reflns_av_R_equivalents 0.0405
_diffrn_reflns_av_sigmaI/netI 0.0503
_diffrn_reflns_limit_h_max 24
_diffrn_reflns_limit_h_min -15
_diffrn_reflns_limit_k_max 23
_diffrn_reflns_limit_k_min -21
_diffrn_reflns_limit_l_max 20
_diffrn_reflns_limit_l_min -20
_diffrn_reflns_number 17294
_diffrn_reflns_theta_full 25.01
_diffrn_reflns_theta_max 25.01
_diffrn_reflns_theta_min 1.45
_exptl_absorpt_coefficient_mu 1.883
_exptl_absorpt_correction_T_max 0.7527
_exptl_absorpt_correction_T_min 0.6821
_exptl_absorpt_correction_type multi-scan
_exptl_absorpt_process_details SADABS
_exptl_crystal_density_diffrn 1.688
_exptl_crystal_density_meas ?
_exptl_crystal_density_method 'not measured'
_exptl_crystal_F_000 3488
_exptl_crystal_size_max 0.22
_exptl_crystal_size_mid 0.18
_exptl_crystal_size_min 0.16
_refine_diff_density_max 0.281
_refine_diff_density_min -0.353
_refine_diff_density_rms 0.063
_refine_ls_extinction_coef 0.00049(2)
_refine_ls_extinction_expression Fc^*^=kFc[1+0.001xFc^2^\l^3^/sin(2\q)]^-1/4^
_refine_ls_extinction_method SHELXL
_refine_ls_goodness_of_fit_ref 1.029
_refine_ls_hydrogen_treatment constr
_refine_ls_matrix_type full
_refine_ls_number_parameters 407
_refine_ls_number_reflns 6047
_refine_ls_number_restraints 0
_refine_ls_restrained_S_all 1.029
_refine_ls_R_factor_all 0.0881
_refine_ls_R_factor_gt 0.0346
_refine_ls_shift/su_max 0.001
_refine_ls_shift/su_mean 0.000
_refine_ls_structure_factor_coef Fsqd
_refine_ls_weighting_details 'calc w=1/[\s^2^(Fo^2^)+(0.0260P)^2^+5.3227P] where P=(Fo^2^+2Fc^2^)/3'
_refine_ls_weighting_scheme calc
_refine_ls_wR_factor_gt 0.0661
_refine_ls_wR_factor_ref 0.0857
_reflns_number_gt 3367
_reflns_number_total 6047
_reflns_threshold_expression >2sigma(I)
_cod_data_source_file b707356a.txt
_cod_data_source_block 060519d
_cod_depositor_comments
;
The following automatic conversions were performed:
'_symmetry_cell_setting' value 'Monoclinic' changed to 'monoclinic'
according to '/home/saulius/struct/CIF-dictionaries/cif_core.dic'
dictionary named 'cif_core.dic' version 2.4.1 from
2010-06-29.

'_exptl_absorpt_correction_type' value 'MULTI-SCAN' changed
to 'multi-scan' according to
'/home/saulius/struct/CIF-dictionaries/cif_core.dic' dictionary named
'cif_core.dic' version 2.4.1 from 2010-06-29.

Automatic conversion script
Id: cif_fix_enum 1527 2010-12-29 10:47:43Z saulius 

The following automatic conversions were performed:

'_exptl_crystal_density_meas' value 'none' was changed to '?' - the
value is perceived as not measured.

Automatic conversion script
Id: cif_fix_values 3008 2015-01-20 13:52:24Z robertas 
;
_cod_original_sg_symbol_H-M C2/c
_cod_database_code 7102119

loop_
_symmetry_equiv_pos_as_xyz
'x, y, z'
'-x, y, -z+1/2'
'x+1/2, y+1/2, z'
'-x+1/2, y+1/2, -z+1/2'
'-x, -y, -z'
'x, -y, z-1/2'
'-x+1/2, -y+1/2, -z'
'x+1/2, -y+1/2, z-1/2'

loop_
_atom_site_label
_atom_site_type_symbol
_atom_site_fract_x
_atom_site_fract_y
_atom_site_fract_z
_atom_site_U_iso_or_equiv
_atom_site_adp_type
_atom_site_occupancy
_atom_site_symmetry_multiplicity
_atom_site_calc_flag
_atom_site_refinement_flags
Ag1 Ag 0.27363(2) 0.18608(2) 0.34553(2) 0.08083(17) Uani 1 1 d .
Ag2 Ag 0.228289(19) 0.19120(2) 0.16063(2) 0.08116(17) Uani 1 1 d .
Mn1 Mn 0.23751(3) -0.06550(4) 0.25883(4) 0.0519(2) Uani 1 1 d .
Mn2 Mn 0.0000 0.20382(5) 0.2500 0.0565(3) Uani 1 2 d S
Mn3 Mn 0.5000 0.18295(5) 0.2500 0.0554(3) Uani 1 2 d S
O1 O 0.28821(14) -0.02893(15) 0.19144(18) 0.0610(8) Uani 1 1 d .
O2 O 0.31780(13) -0.10354(15) 0.32777(18) 0.0621(8) Uani 1 1 d .
O3 O 0.05271(15) 0.13796(15) 0.31905(19) 0.0652(9) Uani 1 1 d .
O4 O 0.48176(14) 0.24946(15) 0.31959(18) 0.0634(9) Uani 1 1 d .
N1 N 0.2563(2) 0.0289(2) 0.3362(2) 0.0727(12) Uani 1 1 d .
N2 N 0.0756(2) 0.2029(2) 0.1726(3) 0.0789(13) Uani 1 1 d .
N3 N 0.3876(2) 0.1812(2) 0.1774(2) 0.0713(12) Uani 1 1 d .
N4 N 0.28231(19) 0.3414(2) 0.3203(2) 0.0701(12) Uani 1 1 d .
N5 N 0.17885(17) -0.10413(19) 0.3218(2) 0.0578(10) Uani 1 1 d .
N6 N 0.15095(17) -0.02574(19) 0.1954(2) 0.0600(10) Uani 1 1 d .
N7 N 0.0545(2) 0.2774(2) 0.3122(3) 0.0714(12) Uani 1 1 d .
N8 N 0.47750(19) 0.1099(2) 0.3152(3) 0.0701(12) Uani 1 1 d .
C1 C 0.2637(2) 0.0841(3) 0.3450(3) 0.0669(14) Uani 1 1 d .
C2 C 0.1281(3) 0.1988(2) 0.1633(3) 0.0680(14) Uani 1 1 d .
C3 C 0.3305(3) 0.1830(2) 0.1663(3) 0.0655(14) Uani 1 1 d .
C4 C 0.2814(2) 0.2871(3) 0.3359(3) 0.0635(14) Uani 1 1 d .
C5 C 0.3156(3) 0.0160(2) 0.0783(3) 0.0820(16) Uani 1 1 d .
H5A H 0.3446 0.0517 0.1035 0.123 Uiso 1 1 calc R
H5B H 0.2922 0.0282 0.0245 0.123 Uiso 1 1 calc R
H5C H 0.3427 -0.0229 0.0776 0.123 Uiso 1 1 calc R
C6 C 0.2641(3) 0.0015(2) 0.1244(3) 0.0579(12) Uani 1 1 d .
C7 C 0.1974(3) 0.0208(2) 0.0950(3) 0.0723(15) Uani 1 1 d .
H7 H 0.1864 0.0441 0.0470 0.087 Uiso 1 1 calc R
C8 C 0.1439(2) 0.0089(2) 0.1306(3) 0.0642(14) Uani 1 1 d .
C9 C 0.0743(3) 0.0390(3) 0.0877(3) 0.101(2) Uani 1 1 d .
H9A H 0.0426 0.0040 0.0665 0.151 Uiso 1 1 calc R
H9B H 0.0791 0.0670 0.0449 0.151 Uiso 1 1 calc R
H9C H 0.0577 0.0647 0.1250 0.151 Uiso 1 1 calc R
C10 C 0.0949(2) -0.0338(3) 0.2332(3) 0.0908(18) Uani 1 1 d .
H10A H 0.0517 -0.0356 0.1925 0.109 Uiso 1 1 calc R
H10B H 0.0939 0.0037 0.2678 0.109 Uiso 1 1 calc R
C11 C 0.1057(2) -0.0964(3) 0.2808(3) 0.0882(18) Uani 1 1 d .
H11A H 0.0796 -0.0951 0.3199 0.106 Uiso 1 1 calc R
H11B H 0.0901 -0.1340 0.2458 0.106 Uiso 1 1 calc R
C12 C 0.1485(3) -0.1678(3) 0.4289(3) 0.0865(17) Uani 1 1 d .
H12A H 0.1245 -0.1327 0.4470 0.130 Uiso 1 1 calc R
H12B H 0.1727 -0.1940 0.4737 0.130 Uiso 1 1 calc R
H12C H 0.1166 -0.1953 0.3917 0.130 Uiso 1 1 calc R
C13 C 0.1992(3) -0.1380(2) 0.3877(3) 0.0601(13) Uani 1 1 d .
C14 C 0.2692(3) -0.1497(2) 0.4247(3) 0.0621(13) Uani 1 1 d .
H14 H 0.2797 -0.1715 0.4736 0.075 Uiso 1 1 calc R
C15 C 0.3229(2) -0.1322(2) 0.3961(3) 0.0549(12) Uani 1 1 d .
C16 C 0.3949(2) -0.1455(3) 0.4441(3) 0.0794(15) Uani 1 1 d .
H16A H 0.4157 -0.1766 0.4160 0.119 Uiso 1 1 calc R
H16B H 0.3948 -0.1636 0.4951 0.119 Uiso 1 1 calc R
H16C H 0.4203 -0.1048 0.4517 0.119 Uiso 1 1 calc R
C17 C 0.1238(2) 0.0870(3) 0.4334(3) 0.0885(17) Uani 1 1 d .
H17A H 0.0855 0.0633 0.4418 0.133 Uiso 1 1 calc R
H17B H 0.1538 0.0994 0.4841 0.133 Uiso 1 1 calc R
H17C H 0.1478 0.0592 0.4053 0.133 Uiso 1 1 calc R
C18 C 0.0991(2) 0.1486(3) 0.3849(3) 0.0621(13) Uani 1 1 d .
C19 C 0.1267(2) 0.2093(3) 0.4119(3) 0.0738(15) Uani 1 1 d .
H19 H 0.1621 0.2096 0.4586 0.089 Uiso 1 1 calc R
C20 C 0.1062(3) 0.2707(3) 0.3753(4) 0.0772(17) Uani 1 1 d .
C21 C 0.1469(3) 0.3318(3) 0.4137(3) 0.106(2) Uani 1 1 d .
H21A H 0.1604 0.3568 0.3735 0.159 Uiso 1 1 calc R
H21B H 0.1867 0.3178 0.4540 0.159 Uiso 1 1 calc R
H21C H 0.1191 0.3590 0.4375 0.159 Uiso 1 1 calc R
C22 C 0.0368(3) 0.3418(3) 0.2720(4) 0.108(2) Uani 1 1 d .
H22A H 0.0641 0.3492 0.2349 0.130 Uiso 1 1 calc R
H22B H 0.0461 0.3772 0.3111 0.130 Uiso 1 1 calc R
C23 C 0.4646(2) 0.3027(3) 0.4335(3) 0.0895(18) Uani 1 1 d .
H23A H 0.5067 0.3265 0.4409 0.134 Uiso 1 1 calc R
H23B H 0.4582 0.2916 0.4847 0.134 Uiso 1 1 calc R
H23C H 0.4275 0.3300 0.4046 0.134 Uiso 1 1 calc R
C24 C 0.4669(2) 0.2403(3) 0.3872(3) 0.0602(13) Uani 1 1 d .
C25 C 0.4543(2) 0.1801(3) 0.4152(3) 0.0805(17) Uani 1 1 d .
H25 H 0.4420 0.1802 0.4629 0.097 Uiso 1 1 calc R
C26 C 0.4576(2) 0.1181(3) 0.3809(4) 0.0724(16) Uani 1 1 d .
C27 C 0.4379(3) 0.0564(3) 0.4212(4) 0.121(3) Uani 1 1 d .
H27A H 0.4036 0.0320 0.3831 0.182 Uiso 1 1 calc R
H27B H 0.4205 0.0698 0.4649 0.182 Uiso 1 1 calc R
H27C H 0.4774 0.0289 0.4409 0.182 Uiso 1 1 calc R
C28 C 0.4759(3) 0.0455(3) 0.2753(3) 0.111(2) Uani 1 1 d .
H28A H 0.4301 0.0366 0.2425 0.133 Uiso 1 1 calc R
H28B H 0.4884 0.0107 0.3151 0.133 Uiso 1 1 calc R

loop_
_atom_site_aniso_label
_atom_site_aniso_U_11
_atom_site_aniso_U_22
_atom_site_aniso_U_33
_atom_site_aniso_U_23
_atom_site_aniso_U_13
_atom_site_aniso_U_12
Ag1 0.1133(4) 0.0572(3) 0.0673(3) 0.0007(2) 0.0164(2) -0.0030(2)
Ag2 0.0613(3) 0.1182(4) 0.0649(3) -0.0045(2) 0.0187(2) -0.0007(2)
Mn1 0.0442(4) 0.0569(5) 0.0521(4) 0.0003(4) 0.0088(3) 0.0047(3)
Mn2 0.0674(7) 0.0455(7) 0.0609(6) 0.000 0.0248(5) 0.000
Mn3 0.0612(6) 0.0492(6) 0.0520(6) 0.000 0.0088(5) 0.000
O1 0.059(2) 0.067(2) 0.057(2) 0.0128(17) 0.0134(16) 0.0079(16)
O2 0.0525(19) 0.065(2) 0.065(2) 0.0147(18) 0.0106(16) 0.0090(15)
O3 0.064(2) 0.058(2) 0.071(2) 0.0030(17) 0.0137(19) -0.0030(16)
O4 0.072(2) 0.065(2) 0.061(2) -0.0018(17) 0.0313(18) -0.0062(16)
N1 0.072(3) 0.063(3) 0.078(3) -0.016(3) 0.011(2) -0.006(2)
N2 0.077(3) 0.082(3) 0.090(3) -0.010(2) 0.043(3) -0.003(3)
N3 0.059(3) 0.080(3) 0.070(3) 0.008(2) 0.008(2) 0.007(2)
N4 0.071(3) 0.065(3) 0.077(3) 0.012(3) 0.026(2) -0.005(2)
N5 0.047(2) 0.069(3) 0.058(3) -0.011(2) 0.015(2) -0.0078(19)
N6 0.047(2) 0.066(3) 0.061(3) -0.007(2) 0.005(2) 0.0090(19)
N7 0.103(4) 0.049(3) 0.076(3) -0.006(2) 0.047(3) -0.013(2)
N8 0.066(3) 0.052(3) 0.078(3) 0.012(2) -0.005(2) -0.005(2)
C1 0.066(3) 0.061(4) 0.071(4) -0.006(3) 0.014(3) 0.000(3)
C2 0.072(4) 0.078(4) 0.059(3) -0.005(3) 0.027(3) -0.008(3)
C3 0.071(4) 0.066(4) 0.056(3) 0.005(3) 0.010(3) 0.005(3)
C4 0.065(3) 0.067(4) 0.060(3) 0.003(3) 0.019(3) -0.003(3)
C5 0.117(5) 0.062(4) 0.072(4) 0.014(3) 0.035(3) 0.005(3)
C6 0.079(4) 0.039(3) 0.055(3) -0.004(2) 0.017(3) -0.003(2)
C7 0.082(4) 0.057(4) 0.065(4) 0.006(3) -0.001(3) 0.000(3)
C8 0.063(3) 0.041(3) 0.072(4) -0.011(3) -0.009(3) 0.008(2)
C9 0.073(4) 0.084(5) 0.116(5) 0.010(4) -0.023(3) 0.019(3)
C10 0.055(3) 0.127(6) 0.086(4) -0.008(4) 0.009(3) 0.024(3)
C11 0.050(3) 0.134(6) 0.078(4) -0.005(4) 0.012(3) -0.008(3)
C12 0.109(4) 0.082(4) 0.088(4) -0.016(3) 0.058(3) -0.030(3)
C13 0.082(4) 0.049(3) 0.055(3) -0.023(3) 0.029(3) -0.017(3)
C14 0.080(4) 0.062(3) 0.045(3) 0.004(2) 0.018(3) -0.006(3)
C15 0.064(3) 0.046(3) 0.048(3) -0.005(2) 0.005(3) 0.002(2)
C16 0.074(4) 0.079(4) 0.073(3) 0.010(3) -0.002(3) 0.004(3)
C17 0.075(4) 0.113(5) 0.079(4) 0.030(3) 0.023(3) 0.012(3)
C18 0.053(3) 0.083(4) 0.060(3) 0.010(3) 0.033(3) 0.005(3)
C19 0.060(3) 0.102(5) 0.062(4) -0.015(4) 0.020(3) -0.017(3)
C20 0.082(4) 0.098(5) 0.072(4) -0.026(4) 0.055(3) -0.027(4)
C21 0.112(5) 0.110(5) 0.111(5) -0.055(4) 0.057(4) -0.052(4)
C22 0.167(7) 0.056(4) 0.106(6) -0.010(4) 0.047(5) -0.026(3)
C23 0.076(4) 0.132(6) 0.071(4) -0.021(4) 0.039(3) -0.002(3)
C24 0.037(3) 0.094(4) 0.052(3) 0.008(3) 0.016(2) 0.002(2)
C25 0.062(3) 0.110(5) 0.074(4) 0.035(4) 0.027(3) 0.015(3)
C26 0.034(3) 0.088(5) 0.086(4) 0.038(4) 0.000(3) -0.001(3)
C27 0.085(4) 0.120(6) 0.157(6) 0.085(5) 0.030(4) 0.006(4)
C28 0.158(7) 0.066(4) 0.087(5) 0.013(3) -0.006(4) -0.022(4)

loop_
_atom_type_symbol
_atom_type_description
_atom_type_scat_dispersion_real
_atom_type_scat_dispersion_imag
_atom_type_scat_source
C C 0.0033 0.0016 'International Tables Vol C Tables 4.2.6.8 and 6.1.1.4'
H H 0.0000 0.0000 'International Tables Vol C Tables 4.2.6.8 and 6.1.1.4'
N N 0.0061 0.0033 'International Tables Vol C Tables 4.2.6.8 and 6.1.1.4'
O O 0.0106 0.0060 'International Tables Vol C Tables 4.2.6.8 and 6.1.1.4'
Mn Mn 0.3368 0.7283 'International Tables Vol C Tables 4.2.6.8 and 6.1.1.4'
Ag Ag -0.8971 1.1015 'International Tables Vol C Tables 4.2.6.8 and 6.1.1.4'

loop_
_geom_angle_atom_site_label_1
_geom_angle_atom_site_label_2
_geom_angle_atom_site_label_3
_geom_angle
_geom_angle_site_symmetry_1
_geom_angle_site_symmetry_3
C4 Ag1 C1 175.25(19) . .
C4 Ag1 Ag2 83.69(13) . .
C1 Ag1 Ag2 91.57(14) . .
C2 Ag2 C3 176.08(18) . .
C2 Ag2 Ag1 89.91(13) . .
C3 Ag2 Ag1 86.18(13) . .
O1 Mn1 O2 91.48(13) . .
O1 Mn1 N6 92.91(15) . .
O2 Mn1 N6 175.06(15) . .
O1 Mn1 N5 175.73(14) . .
O2 Mn1 N5 92.19(15) . .
N6 Mn1 N5 83.52(17) . .
O1 Mn1 N4 89.12(14) . 4_545
O2 Mn1 N4 91.71(14) . 4_545
N6 Mn1 N4 90.64(14) . 4_545
N5 Mn1 N4 88.58(15) . 4_545
O1 Mn1 N1 90.40(14) . .
O2 Mn1 N1 89.23(14) . .
N6 Mn1 N1 88.46(15) . .
N5 Mn1 N1 91.84(15) . .
N4 Mn1 N1 178.95(16) 4_545 .
O3 Mn2 O3 92.1(2) 2 .
O3 Mn2 N7 174.40(16) 2 .
O3 Mn2 N7 92.28(17) . .
O3 Mn2 N7 92.28(17) 2 2
O3 Mn2 N7 174.41(16) . 2
N7 Mn2 N7 83.5(3) . 2
O3 Mn2 N2 88.80(14) 2 .
O3 Mn2 N2 90.55(14) . .
N7 Mn2 N2 87.70(15) . .
N7 Mn2 N2 93.00(16) 2 .
O3 Mn2 N2 90.55(14) 2 2
O3 Mn2 N2 88.80(14) . 2
N7 Mn2 N2 93.01(16) . 2
N7 Mn2 N2 87.70(15) 2 2
N2 Mn2 N2 179.1(2) . 2
O4 Mn3 O4 90.73(19) . 2_655
O4 Mn3 N8 175.69(16) . 2_655
O4 Mn3 N8 92.59(17) 2_655 2_655
O4 Mn3 N8 92.59(17) . .
O4 Mn3 N8 175.70(16) 2_655 .
N8 Mn3 N8 84.2(3) 2_655 .
O4 Mn3 N3 89.93(13) . 2_655
O4 Mn3 N3 91.27(14) 2_655 2_655
N8 Mn3 N3 87.26(15) 2_655 2_655
N8 Mn3 N3 91.47(15) . 2_655
O4 Mn3 N3 91.27(14) . .
O4 Mn3 N3 89.93(13) 2_655 .
N8 Mn3 N3 91.47(15) 2_655 .
N8 Mn3 N3 87.26(15) . .
N3 Mn3 N3 178.3(2) 2_655 .
C6 O1 Mn1 126.9(3) . .
C15 O2 Mn1 126.6(3) . .
C18 O3 Mn2 126.5(3) . .
C24 O4 Mn3 127.2(3) . .
C1 N1 Mn1 152.9(5) . .
C2 N2 Mn2 153.5(4) . .
C3 N3 Mn3 157.4(4) . .
C4 N4 Mn1 157.5(4) . 4
C13 N5 C11 121.4(4) . .
C13 N5 Mn1 126.5(3) . .
C11 N5 Mn1 111.9(3) . .
C8 N6 C10 121.9(4) . .
C8 N6 Mn1 125.0(3) . .
C10 N6 Mn1 112.9(3) . .
C20 N7 C22 121.9(5) . .
C20 N7 Mn2 125.8(4) . .
C22 N7 Mn2 111.7(4) . .
C26 N8 C28 123.1(5) . .
C26 N8 Mn3 124.9(4) . .
C28 N8 Mn3 111.5(4) . .
N1 C1 Ag1 172.7(5) . .
N2 C2 Ag2 173.3(5) . .
N3 C3 Ag2 172.6(4) . .
N4 C4 Ag1 171.1(5) . .
C6 C5 H5A 109.5 . .
C6 C5 H5B 109.5 . .
H5A C5 H5B 109.5 . .
C6 C5 H5C 109.5 . .
H5A C5 H5C 109.5 . .
H5B C5 H5C 109.5 . .
O1 C6 C7 124.6(5) . .
O1 C6 C5 114.9(4) . .
C7 C6 C5 120.5(5) . .
C6 C7 C8 126.3(5) . .
C6 C7 H7 116.8 . .
C8 C7 H7 116.8 . .
N6 C8 C7 123.6(4) . .
N6 C8 C9 120.2(5) . .
C7 C8 C9 116.2(5) . .
C8 C9 H9A 109.5 . .
C8 C9 H9B 109.5 . .
H9A C9 H9B 109.5 . .
C8 C9 H9C 109.5 . .
H9A C9 H9C 109.5 . .
H9B C9 H9C 109.5 . .
N6 C10 C11 109.0(4) . .
N6 C10 H10A 109.9 . .
C11 C10 H10A 109.9 . .
N6 C10 H10B 109.9 . .
C11 C10 H10B 109.9 . .
H10A C10 H10B 108.3 . .
N5 C11 C10 109.5(4) . .
N5 C11 H11A 109.8 . .
C10 C11 H11A 109.8 . .
N5 C11 H11B 109.8 . .
C10 C11 H11B 109.8 . .
H11A C11 H11B 108.2 . .
C13 C12 H12A 109.5 . .
C13 C12 H12B 109.5 . .
H12A C12 H12B 109.5 . .
C13 C12 H12C 109.5 . .
H12A C12 H12C 109.5 . .
H12B C12 H12C 109.5 . .
N5 C13 C14 122.0(4) . .
N5 C13 C12 121.5(5) . .
C14 C13 C12 116.5(5) . .
C15 C14 C13 126.8(4) . .
C15 C14 H14 116.6 . .
C13 C14 H14 116.6 . .
O2 C15 C14 125.0(4) . .
O2 C15 C16 114.3(4) . .
C14 C15 C16 120.7(5) . .
C15 C16 H16A 109.5 . .
C15 C16 H16B 109.5 . .
H16A C16 H16B 109.5 . .
C15 C16 H16C 109.5 . .
H16A C16 H16C 109.5 . .
H16B C16 H16C 109.5 . .
C18 C17 H17A 109.5 . .
C18 C17 H17B 109.5 . .
H17A C17 H17B 109.5 . .
C18 C17 H17C 109.5 . .
H17A C17 H17C 109.5 . .
H17B C17 H17C 109.5 . .
O3 C18 C19 125.7(5) . .
O3 C18 C17 114.4(5) . .
C19 C18 C17 119.9(5) . .
C18 C19 C20 126.0(5) . .
C18 C19 H19 117.0 . .
C20 C19 H19 117.0 . .
N7 C20 C19 123.0(5) . .
N7 C20 C21 120.1(6) . .
C19 C20 C21 116.9(6) . .
C20 C21 H21A 109.5 . .
C20 C21 H21B 109.5 . .
H21A C21 H21B 109.5 . .
C20 C21 H21C 109.5 . .
H21A C21 H21C 109.5 . .
H21B C21 H21C 109.5 . .
N7 C22 C22 109.1(4) . 2
N7 C22 H22A 109.9 . .
C22 C22 H22A 109.9 2 .
N7 C22 H22B 109.9 . .
C22 C22 H22B 109.9 2 .
H22A C22 H22B 108.3 . .
C24 C23 H23A 109.5 . .
C24 C23 H23B 109.5 . .
H23A C23 H23B 109.5 . .
C24 C23 H23C 109.5 . .
H23A C23 H23C 109.5 . .
H23B C23 H23C 109.5 . .
O4 C24 C25 124.2(5) . .
O4 C24 C23 114.4(5) . .
C25 C24 C23 121.4(5) . .
C24 C25 C26 127.8(5) . .
C24 C25 H25 116.1 . .
C26 C25 H25 116.1 . .
N8 C26 C25 122.9(5) . .
N8 C26 C27 118.2(6) . .
C25 C26 C27 118.9(6) . .
C26 C27 H27A 109.5 . .
C26 C27 H27B 109.5 . .
H27A C27 H27B 109.5 . .
C26 C27 H27C 109.5 . .
H27A C27 H27C 109.5 . .
H27B C27 H27C 109.5 . .
N8 C28 C28 110.2(4) . 2_655
N8 C28 H28A 109.6 . .
C28 C28 H28A 109.6 2_655 .
N8 C28 H28B 109.6 . .
C28 C28 H28B 109.6 2_655 .
H28A C28 H28B 108.1 . .

loop_
_geom_bond_atom_site_label_1
_geom_bond_atom_site_label_2
_geom_bond_distance
_geom_bond_site_symmetry_2
Ag1 C4 2.054(6) .
Ag1 C1 2.066(6) .
Ag1 Ag2 3.0967(8) .
Ag2 C2 2.062(5) .
Ag2 C3 2.065(5) .
Mn1 O1 1.908(3) .
Mn1 O2 1.909(3) .
Mn1 N6 1.980(4) .
Mn1 N5 1.986(4) .
Mn1 N4 2.298(4) 4_545
Mn1 N1 2.302(4) .
Mn2 O3 1.913(3) 2
Mn2 O3 1.913(3) .
Mn2 N7 1.989(4) .
Mn2 N7 1.989(4) 2
Mn2 N2 2.304(4) .
Mn2 N2 2.304(4) 2
Mn3 O4 1.909(3) .
Mn3 O4 1.909(3) 2_655
Mn3 N8 1.986(4) 2_655
Mn3 N8 1.986(4) .
Mn3 N3 2.298(4) 2_655
Mn3 N3 2.298(4) .
O1 C6 1.291(5) .
O2 C15 1.299(5) .
O3 C18 1.290(5) .
O4 C24 1.303(5) .
N1 C1 1.127(5) .
N2 C2 1.127(5) .
N3 C3 1.129(5) .
N4 C4 1.128(5) .
N4 Mn1 2.298(4) 4
N5 C13 1.301(5) .
N5 C11 1.477(5) .
N6 C8 1.300(6) .
N6 C10 1.473(6) .
N7 C20 1.306(6) .
N7 C22 1.472(6) .
N8 C26 1.323(6) .
N8 C28 1.467(6) .
C5 C6 1.511(6) .
C5 H5A 0.9600 .
C5 H5B 0.9600 .
C5 H5C 0.9600 .
C6 C7 1.374(6) .
C7 C8 1.413(7) .
C7 H7 0.9300 .
C8 C9 1.538(6) .
C9 H9A 0.9600 .
C9 H9B 0.9600 .
C9 H9C 0.9600 .
C10 C11 1.494(7) .
C10 H10A 0.9700 .
C10 H10B 0.9700 .
C11 H11A 0.9700 .
C11 H11B 0.9700 .
C12 C13 1.531(6) .
C12 H12A 0.9600 .
C12 H12B 0.9600 .
C12 H12C 0.9600 .
C13 C14 1.418(6) .
C14 C15 1.365(6) .
C14 H14 0.9300 .
C15 C16 1.504(5) .
C16 H16A 0.9600 .
C16 H16B 0.9600 .
C16 H16C 0.9600 .
C17 C18 1.508(6) .
C17 H17A 0.9600 .
C17 H17B 0.9600 .
C17 H17C 0.9600 .
C18 C19 1.375(7) .
C19 C20 1.403(7) .
C19 H19 0.9300 .
C20 C21 1.533(7) .
C21 H21A 0.9600 .
C21 H21B 0.9600 .
C21 H21C 0.9600 .
C22 C22 1.488(10) 2
C22 H22A 0.9700 .
C22 H22B 0.9700 .
C23 C24 1.502(6) .
C23 H23A 0.9600 .
C23 H23B 0.9600 .
C23 H23C 0.9600 .
C24 C25 1.359(7) .
C25 C26 1.394(7) .
C25 H25 0.9300 .
C26 C27 1.532(7) .
C27 H27A 0.9600 .
C27 H27B 0.9600 .
C27 H27C 0.9600 .
C28 C28 1.486(11) 2_655
C28 H28A 0.9700 .
C28 H28B 0.9700 .

loop_
_geom_torsion_atom_site_label_1
_geom_torsion_atom_site_label_2
_geom_torsion_atom_site_label_3
_geom_torsion_atom_site_label_4
_geom_torsion
_geom_torsion_site_symmetry_1
_geom_torsion_site_symmetry_4
C4 Ag1 Ag2 C2 -91.56(19) . .
C1 Ag1 Ag2 C2 88.74(19) . .
C4 Ag1 Ag2 C3 88.65(19) . .
C1 Ag1 Ag2 C3 -91.05(19) . .
O2 Mn1 O1 C6 174.0(4) . .
N6 Mn1 O1 C6 -8.2(4) . .
N5 Mn1 O1 C6 25(2) . .
N4 Mn1 O1 C6 82.4(4) 4_545 .
N1 Mn1 O1 C6 -96.7(4) . .
O1 Mn1 O2 C15 171.9(4) . .
N6 Mn1 O2 C15 19.4(19) . .
N5 Mn1 O2 C15 -10.3(4) . .
N4 Mn1 O2 C15 -98.9(4) 4_545 .
N1 Mn1 O2 C15 81.5(4) . .
O3 Mn2 O3 C18 -176.4(4) 2 .
N7 Mn2 O3 C18 7.1(4) . .
N7 Mn2 O3 C18 -34.6(17) 2 .
N2 Mn2 O3 C18 94.8(4) . .
N2 Mn2 O3 C18 -85.9(4) 2 .
O4 Mn3 O4 C24 -177.3(4) 2_655 .
N8 Mn3 O4 C24 -37(2) 2_655 .
N8 Mn3 O4 C24 5.5(3) . .
N3 Mn3 O4 C24 -86.0(3) 2_655 .
N3 Mn3 O4 C24 92.8(3) . .
O1 Mn1 N1 C1 33.6(9) . .
O2 Mn1 N1 C1 125.1(9) . .
N6 Mn1 N1 C1 -59.3(9) . .
N5 Mn1 N1 C1 -142.7(9) . .
N4 Mn1 N1 C1 -29(8) 4_545 .
O3 Mn2 N2 C2 -127.6(9) 2 .
O3 Mn2 N2 C2 -35.5(9) . .
N7 Mn2 N2 C2 56.7(9) . .
N7 Mn2 N2 C2 140.1(9) 2 .
N2 Mn2 N2 C2 -81.6(9) 2 .
O4 Mn3 N3 C3 -37.9(11) . .
O4 Mn3 N3 C3 -128.7(11) 2_655 .
N8 Mn3 N3 C3 138.7(11) 2_655 .
N8 Mn3 N3 C3 54.6(11) . .
N3 Mn3 N3 C3 96.7(11) 2_655 .
O1 Mn1 N5 C13 152.9(18) . .
O2 Mn1 N5 C13 3.7(4) . .
N6 Mn1 N5 C13 -173.8(4) . .
N4 Mn1 N5 C13 95.4(4) 4_545 .
N1 Mn1 N5 C13 -85.6(4) . .
O1 Mn1 N5 C11 -21(2) . .
O2 Mn1 N5 C11 -170.1(3) . .
N6 Mn1 N5 C11 12.3(3) . .
N4 Mn1 N5 C11 -78.5(3) 4_545 .
N1 Mn1 N5 C11 100.6(3) . .
O1 Mn1 N6 C8 2.5(4) . .
O2 Mn1 N6 C8 154.9(15) . .
N5 Mn1 N6 C8 -175.2(4) . .
N4 Mn1 N6 C8 -86.7(4) 4_545 .
N1 Mn1 N6 C8 92.8(4) . .
O1 Mn1 N6 C10 -172.0(3) . .
O2 Mn1 N6 C10 -19.6(19) . .
N5 Mn1 N6 C10 10.3(3) . .
N4 Mn1 N6 C10 98.8(3) 4_545 .
N1 Mn1 N6 C10 -81.7(3) . .
O3 Mn2 N7 C20 -141.1(15) 2 .
O3 Mn2 N7 C20 0.6(4) . .
N7 Mn2 N7 C20 176.9(5) 2 .
N2 Mn2 N7 C20 -89.8(4) . .
N2 Mn2 N7 C20 89.5(4) 2 .
O3 Mn2 N7 C22 30.1(18) 2 .
O3 Mn2 N7 C22 171.9(3) . .
N7 Mn2 N7 C22 -11.9(3) 2 .
N2 Mn2 N7 C22 81.4(4) . .
N2 Mn2 N7 C22 -99.2(4) 2 .
O4 Mn3 N8 C26 0.4(4) . .
O4 Mn3 N8 C26 -140.1(19) 2_655 .
N8 Mn3 N8 C26 177.5(4) 2_655 .
N3 Mn3 N8 C26 90.4(4) 2_655 .
N3 Mn3 N8 C26 -90.7(4) . .
O4 Mn3 N8 C28 172.1(4) . .
O4 Mn3 N8 C28 32(2) 2_655 .
N8 Mn3 N8 C28 -10.8(3) 2_655 .
N3 Mn3 N8 C28 -97.9(4) 2_655 .
N3 Mn3 N8 C28 81.0(4) . .
Mn1 N1 C1 Ag1 10(4) . .
C4 Ag1 C1 N1 -3(5) . .
Ag2 Ag1 C1 N1 0(4) . .
Mn2 N2 C2 Ag2 -6(5) . .
C3 Ag2 C2 N2 4(6) . .
Ag1 Ag2 C2 N2 1(4) . .
Mn3 N3 C3 Ag2 16(5) . .
C2 Ag2 C3 N3 -27(6) . .
Ag1 Ag2 C3 N3 -24(4) . .
Mn1 N4 C4 Ag1 6(4) 4 .
C1 Ag1 C4 N4 9(5) . .
Ag2 Ag1 C4 N4 5(3) . .
Mn1 O1 C6 C7 9.4(6) . .
Mn1 O1 C6 C5 -171.2(3) . .
O1 C6 C7 C8 -2.7(8) . .
C5 C6 C7 C8 178.1(4) . .
C10 N6 C8 C7 176.3(5) . .
Mn1 N6 C8 C7 2.3(7) . .
C10 N6 C8 C9 -4.2(7) . .
Mn1 N6 C8 C9 -178.3(3) . .
C6 C7 C8 N6 -3.6(8) . .
C6 C7 C8 C9 177.0(4) . .
C8 N6 C10 C11 155.1(5) . .
Mn1 N6 C10 C11 -30.2(5) . .
C13 N5 C11 C10 153.8(4) . .
Mn1 N5 C11 C10 -32.0(5) . .
N6 C10 C11 N5 39.7(6) . .
C11 N5 C13 C14 175.5(4) . .
Mn1 N5 C13 C14 2.2(6) . .
C11 N5 C13 C12 -4.0(7) . .
Mn1 N5 C13 C12 -177.4(3) . .
N5 C13 C14 C15 -4.5(7) . .
C12 C13 C14 C15 175.0(4) . .
Mn1 O2 C15 C14 11.2(6) . .
Mn1 O2 C15 C16 -168.7(3) . .
C13 C14 C15 O2 -2.5(8) . .
C13 C14 C15 C16 177.4(4) . .
Mn2 O3 C18 C19 -10.3(6) . .
Mn2 O3 C18 C17 170.3(3) . .
O3 C18 C19 C20 4.3(8) . .
C17 C18 C19 C20 -176.4(4) . .
C22 N7 C20 C19 -176.0(5) . .
Mn2 N7 C20 C19 -5.6(7) . .
C22 N7 C20 C21 5.0(7) . .
Mn2 N7 C20 C21 175.4(3) . .
C18 C19 C20 N7 4.2(8) . .
C18 C19 C20 C21 -176.7(4) . .
C20 N7 C22 C22 -155.5(5) . 2
Mn2 N7 C22 C22 32.8(7) . 2
Mn3 O4 C24 C25 -7.8(6) . .
Mn3 O4 C24 C23 172.1(3) . .
O4 C24 C25 C26 3.1(8) . .
C23 C24 C25 C26 -176.8(5) . .
C28 N8 C26 C25 -175.0(5) . .
Mn3 N8 C26 C25 -4.2(7) . .
C28 N8 C26 C27 5.5(7) . .
Mn3 N8 C26 C27 176.2(3) . .
C24 C25 C26 N8 3.3(8) . .
C24 C25 C26 C27 -177.2(4) . .
C26 N8 C28 C28 -158.2(5) . 2_655
Mn3 N8 C28 C28 30.0(7) . 2_655
